data_7111814
loop_
_publ_author_name
'Mengfei Ni'
'Xiao-Yu Hu'
'Juli Jiang'
'Leyong Wang'

_publ_section_title
;
 The self-complexation of mono-urea-functionalized pillar[5]arenes with
 abnormal urea behaviors
;
_journal_name_full Chem.Commun.
_journal_page_first 1317
_journal_paper_doi 10.1039/c3cc47823h
_journal_volume 50
_journal_year 2014
_chemical_formula_sum 'C216 H274 Cl8 N8 O45'
_chemical_formula_weight 3986.03
_chemical_name_systematic
; 
 ? 
;
_space_group_IT_number 15
_symmetry_space_group_name_Hall '-C 2yc'
_symmetry_space_group_name_H-M 'C 1 2/c 1'
_atom_sites_solution_hydrogens geom
_atom_sites_solution_primary direct
_atom_sites_solution_secondary difmap
_audit_creation_method SHELXL-97
_cell_angle_alpha 90.00
_cell_angle_beta 107.931(3)
_cell_angle_gamma 90.00
_cell_formula_units_Z 2
_cell_length_a 40.0942(14)
_cell_length_b 14.3501(12)
_cell_length_c 20.0274(15)
_cell_measurement_temperature 173(2)
_cell_volume 10963.2(13)
_computing_structure_refinement 'SHELXL-97 (Sheldrick, 1997)'
_computing_structure_solution 'SHELXS-97 (Sheldrick, 1990)'
_diffrn_ambient_temperature 173(2)
_diffrn_measured_fraction_theta_full 0.984
_diffrn_measured_fraction_theta_max 0.984
_diffrn_radiation_monochromator graphite
_diffrn_radiation_source 'fine-focus sealed tube'
_diffrn_radiation_type MoK\a
_diffrn_radiation_wavelength 0.71073
_diffrn_reflns_av_R_equivalents 0.0379
_diffrn_reflns_av_sigmaI/netI 0.0867
_diffrn_reflns_limit_h_max 48
_diffrn_reflns_limit_h_min -49
_diffrn_reflns_limit_k_max 17
_diffrn_reflns_limit_k_min -17
_diffrn_reflns_limit_l_max 23
_diffrn_reflns_limit_l_min -24
_diffrn_reflns_number 40469
_diffrn_reflns_theta_full 26.00
_diffrn_reflns_theta_max 26.00
_diffrn_reflns_theta_min 1.07
_exptl_absorpt_coefficient_mu 0.177
_exptl_absorpt_correction_T_max 0.9689
_exptl_absorpt_correction_T_min 0.9588
_exptl_crystal_density_diffrn 1.207
_exptl_crystal_density_method 'not measured'
_exptl_crystal_F_000 4244
_exptl_crystal_size_max 0.24
_exptl_crystal_size_mid 0.20
_exptl_crystal_size_min 0.18
_refine_diff_density_max 0.299
_refine_diff_density_min -0.239
_refine_diff_density_rms 0.064
_refine_ls_extinction_method none
_refine_ls_goodness_of_fit_ref 1.014
_refine_ls_hydrogen_treatment mixed
_refine_ls_matrix_type full
_refine_ls_number_parameters 637
_refine_ls_number_reflns 10618
_refine_ls_number_restraints 0
_refine_ls_restrained_S_all 1.014
_refine_ls_R_factor_all 0.0722
_refine_ls_R_factor_gt 0.0444
_refine_ls_shift/su_max 0.000
_refine_ls_shift/su_mean 0.000
_refine_ls_structure_factor_coef Fsqd
_refine_ls_weighting_details 'calc w=1/[\s^2^(Fo^2^)+(0.0400P)^2^+1.2200P] where P=(Fo^2^+2Fc^2^)/3'
_refine_ls_weighting_scheme calc
_refine_ls_wR_factor_gt 0.1062
_refine_ls_wR_factor_ref 0.1082
_reflns_number_gt 5399
_reflns_number_total 10618
_reflns_threshold_expression >2sigma(I)
_cod_data_source_file c3cc47823h.txt
_cod_data_source_block aaa
_cod_database_code 7111814

loop_
_symmetry_equiv_pos_as_xyz
'x, y, z'
'-x, y, -z+1/2'
'x+1/2, y+1/2, z'
'-x+1/2, y+1/2, -z+1/2'
'-x, -y, -z'
'x, -y, z-1/2'
'-x+1/2, -y+1/2, -z'
'x+1/2, -y+1/2, z-1/2'

loop_
_atom_site_label
_atom_site_type_symbol
_atom_site_fract_x
_atom_site_fract_y
_atom_site_fract_z
_atom_site_U_iso_or_equiv
_atom_site_adp_type
_atom_site_occupancy
_atom_site_symmetry_multiplicity
_atom_site_calc_flag
_atom_site_refinement_flags
C1 C 0.90175(7) 0.20453(18) 0.53066(13) 0.0436(7) Uani 1 1 d .
C2 C 0.86691(7) 0.17594(18) 0.52335(13) 0.0414(7) Uani 1 1 d .
C3 C 0.85649(7) 0.09236(19) 0.49692(13) 0.0458(7) Uani 1 1 d .
H3 H 0.8335 0.0718 0.4933 0.055 Uiso 1 1 calc R
C4 C 0.87821(7) 0.03522(19) 0.47484(13) 0.0449(7) Uani 1 1 d .
C5 C 0.91204(7) 0.05680(17) 0.48172(13) 0.0409(7) Uani 1 1 d .
C6 C 0.92443(7) 0.14957(17) 0.50945(12) 0.0403(7) Uani 1 1 d .
H6 H 0.9473 0.1705 0.5125 0.048 Uiso 1 1 calc R
C7 C 0.93851(7) 0.00007(19) 0.45553(13) 0.0478(7) Uani 1 1 d .
H7A H 0.9627 0.0207 0.4809 0.057 Uiso 1 1 calc R
H7B H 0.9366 -0.0668 0.4659 0.057 Uiso 1 1 calc R
C8 C 0.93174(7) 0.01248(18) 0.37879(13) 0.0429(7) Uani 1 1 d .
C9 C 0.90630(7) -0.04087(17) 0.33038(14) 0.0444(7) Uani 1 1 d .
H9 H 0.8936 -0.0863 0.3471 0.053 Uiso 1 1 calc R
C10 C 0.89924(7) -0.02910(18) 0.25886(14) 0.0448(7) Uani 1 1 d .
C11 C 0.91685(6) 0.03808(18) 0.22980(14) 0.0403(7) Uani 1 1 d .
C12 C 0.94378(7) 0.08213(18) 0.27795(14) 0.0460(7) Uani 1 1 d .
H12 H 0.9591 0.1184 0.2606 0.055 Uiso 1 1 calc R
C13 C 0.95086(7) 0.07856(18) 0.35178(15) 0.0467(7) Uani 1 1 d .
C14 C 0.90856(7) 0.04900(17) 0.15316(13) 0.0441(7) Uani 1 1 d .
H14A H 0.8994 -0.0105 0.1296 0.053 Uiso 1 1 calc R
H14B H 0.9301 0.0652 0.1415 0.053 Uiso 1 1 calc R
C15 C 0.88164(7) 0.12440(19) 0.12735(14) 0.0471(7) Uani 1 1 d .
C16 C 0.84645(7) 0.10115(19) 0.10917(13) 0.0450(7) Uani 1 1 d .
H16 H 0.8399 0.0380 0.1119 0.054 Uiso 1 1 calc R
C17 C 0.82095(7) 0.16785(17) 0.08736(13) 0.0390(6) Uani 1 1 d .
C18 C 0.83019(7) 0.26079(18) 0.08236(14) 0.0458(7) Uani 1 1 d .
C19 C 0.86516(7) 0.28453(18) 0.09983(13) 0.0439(7) Uani 1 1 d .
H19 H 0.8716 0.3477 0.0965 0.053 Uiso 1 1 calc R
C20 C 0.89122(7) 0.21719(19) 0.12230(14) 0.0505(7) Uani 1 1 d .
C21 C 0.79913(7) 0.33455(17) 0.05275(13) 0.0426(7) Uani 1 1 d .
H21A H 0.7792 0.3059 0.0165 0.051 Uiso 1 1 calc R
H21B H 0.8074 0.3894 0.0323 0.051 Uiso 1 1 calc R
C22 C 0.78809(7) 0.36367(18) 0.12061(13) 0.0435(7) Uani 1 1 d .
C23 C 0.76102(7) 0.32386(17) 0.13490(13) 0.0383(6) Uani 1 1 d .
H23 H 0.7480 0.2770 0.1043 0.046 Uiso 1 1 calc R
C24 C 0.75186(7) 0.34718(18) 0.18945(14) 0.0448(7) Uani 1 1 d .
C25 C 0.76805(6) 0.41876(17) 0.23683(13) 0.0391(6) Uani 1 1 d .
C26 C 0.79325(7) 0.46765(18) 0.21631(14) 0.0442(7) Uani 1 1 d .
H26 H 0.8023 0.5240 0.2398 0.053 Uiso 1 1 calc R
C27 C 0.80489(7) 0.43816(17) 0.16528(14) 0.0410(7) Uani 1 1 d .
C28 C 0.75728(7) 0.45182(18) 0.30102(13) 0.0442(7) Uani 1 1 d .
H28A H 0.7624 0.5190 0.3096 0.053 Uiso 1 1 calc R
H28B H 0.7319 0.4420 0.2924 0.053 Uiso 1 1 calc R
C29 C 0.77861(7) 0.39405(18) 0.36508(13) 0.0411(7) Uani 1 1 d .
C30 C 0.76788(7) 0.30962(18) 0.38301(14) 0.0420(7) Uani 1 1 d .
H30 H 0.7467 0.2834 0.3535 0.050 Uiso 1 1 calc R
C31 C 0.78575(7) 0.26341(18) 0.43954(14) 0.0398(7) Uani 1 1 d .
C32 C 0.81837(7) 0.29716(18) 0.48345(13) 0.0405(6) Uani 1 1 d .
C33 C 0.83110(7) 0.38351(18) 0.46738(14) 0.0433(7) Uani 1 1 d .
H33 H 0.8533 0.4059 0.4954 0.052 Uiso 1 1 calc R
C34 C 0.81085(7) 0.43628(18) 0.40976(13) 0.0429(7) Uani 1 1 d .
C35 C 0.84214(7) 0.24337(18) 0.54706(13) 0.0457(7) Uani 1 1 d .
H35A H 0.8275 0.2072 0.5695 0.055 Uiso 1 1 calc R
H35B H 0.8563 0.2880 0.5820 0.055 Uiso 1 1 calc R
C36 C 0.94450(7) 0.32751(18) 0.55925(15) 0.0478(7) Uani 1 1 d .
H36A H 0.9473 0.3299 0.5119 0.057 Uiso 1 1 calc R
H36B H 0.9628 0.2868 0.5899 0.057 Uiso 1 1 calc R
C37 C 1.00199(7) 0.16955(19) 0.38031(14) 0.0509(7) Uani 1 1 d .
H37A H 1.0116 0.1269 0.3527 0.076 Uiso 1 1 calc R
H37B H 1.0207 0.1893 0.4222 0.076 Uiso 1 1 calc R
H37C H 0.9920 0.2243 0.3519 0.076 Uiso 1 1 calc R
C38 C 0.93535(7) 0.33413(18) 0.14369(14) 0.0518(8) Uani 1 1 d .
H38A H 0.9248 0.3542 0.0950 0.078 Uiso 1 1 calc R
H38B H 0.9609 0.3416 0.1570 0.078 Uiso 1 1 calc R
H38C H 0.9261 0.3722 0.1746 0.078 Uiso 1 1 calc R
C39 C 0.85050(7) 0.55168(17) 0.18662(14) 0.0462(7) Uani 1 1 d .
H39A H 0.8628 0.5912 0.1619 0.069 Uiso 1 1 calc R
H39B H 0.8675 0.5254 0.2286 0.069 Uiso 1 1 calc R
H39C H 0.8332 0.5891 0.2004 0.069 Uiso 1 1 calc R
C40 C 0.85288(7) 0.55241(17) 0.43195(13) 0.0427(7) Uani 1 1 d .
H40A H 0.8589 0.6098 0.4118 0.064 Uiso 1 1 calc R
H40B H 0.8710 0.5053 0.4350 0.064 Uiso 1 1 calc R
H40C H 0.8514 0.5652 0.4790 0.064 Uiso 1 1 calc R
C41 C 0.83333(7) -0.07584(18) 0.42092(13) 0.0441(7) Uani 1 1 d .
H41A H 0.8212 -0.0290 0.3863 0.066 Uiso 1 1 calc R
H41C H 0.8238 -0.0752 0.4604 0.066 Uiso 1 1 calc R
H41B H 0.8299 -0.1377 0.3991 0.066 Uiso 1 1 calc R
C42 C 0.85129(7) -0.12931(19) 0.23305(13) 0.0479(7) Uani 1 1 d .
H42B H 0.8454 -0.0937 0.2696 0.072 Uiso 1 1 calc R
H42C H 0.8625 -0.1881 0.2528 0.072 Uiso 1 1 calc R
H42A H 0.8299 -0.1424 0.1945 0.072 Uiso 1 1 calc R
C43 C 0.77609(7) 0.05297(18) 0.06985(15) 0.0520(8) Uani 1 1 d .
H43A H 0.7865 0.0343 0.1189 0.078 Uiso 1 1 calc R
H43C H 0.7854 0.0137 0.0397 0.078 Uiso 1 1 calc R
H43B H 0.7506 0.0456 0.0564 0.078 Uiso 1 1 calc R
C44 C 0.71121(7) 0.22408(18) 0.18102(15) 0.0525(8) Uani 1 1 d .
H44A H 0.7105 0.2243 0.1317 0.079 Uiso 1 1 calc R
H44B H 0.6874 0.2157 0.1838 0.079 Uiso 1 1 calc R
H44C H 0.7261 0.1729 0.2057 0.079 Uiso 1 1 calc R
C45 C 0.74529(7) 0.13442(17) 0.41506(14) 0.0446(7) Uani 1 1 d .
H45A H 0.7454 0.1335 0.3662 0.067 Uiso 1 1 calc R
H45C H 0.7256 0.1722 0.4188 0.067 Uiso 1 1 calc R
H45B H 0.7429 0.0706 0.4305 0.067 Uiso 1 1 calc R
C46 C 0.94525(8) 0.42243(18) 0.58974(16) 0.0555(8) Uani 1 1 d .
H46A H 0.9254 0.4265 0.6093 0.067 Uiso 1 1 calc R
H46B H 0.9404 0.4676 0.5505 0.067 Uiso 1 1 calc R
C47 C 0.99692(8) 0.49959(19) 0.61264(18) 0.0526(8) Uani 1 1 d .
C48 C 1.05891(7) 0.56261(18) 0.61796(15) 0.0513(8) Uani 1 1 d .
H48A H 1.0737 0.5061 0.6246 0.062 Uiso 1 1 calc R
H48B H 1.0484 0.5725 0.5669 0.062 Uiso 1 1 calc R
C49 C 1.08093(7) 0.64151(18) 0.64727(15) 0.0511(8) Uani 1 1 d .
H49A H 1.0707 0.6720 0.6808 0.061 Uiso 1 1 calc R
H49B H 1.0787 0.6863 0.6085 0.061 Uiso 1 1 calc R
C50 C 1.11972(8) 0.6290(2) 0.68453(15) 0.0666(9) Uani 1 1 d .
H50A H 1.1258 0.5626 0.6813 0.080 Uiso 1 1 calc R
H50B H 1.1244 0.6440 0.7348 0.080 Uiso 1 1 calc R
C51 C 1.14478(8) 0.69177(19) 0.65416(15) 0.0565(8) Uani 1 1 d .
H51A H 1.1627 0.6539 0.6420 0.068 Uiso 1 1 calc R
H51B H 1.1313 0.7284 0.6127 0.068 Uiso 1 1 calc R
C52 C 1.16079(8) 0.75351(19) 0.71765(16) 0.0579(8) Uani 1 1 d .
H52A H 1.1414 0.7850 0.7295 0.069 Uiso 1 1 calc R
H52B H 1.1727 0.7126 0.7577 0.069 Uiso 1 1 calc R
C53 C 1.18673(7) 0.8276(2) 0.71211(15) 0.0584(8) Uani 1 1 d .
H53A H 1.2038 0.8002 0.6918 0.088 Uiso 1 1 calc R
H53B H 1.1989 0.8520 0.7590 0.088 Uiso 1 1 calc R
H53C H 1.1742 0.8783 0.6820 0.088 Uiso 1 1 calc R
C54 C 0.95592(7) 0.74114(19) 0.36339(14) 0.0527(8) Uani 1 1 d .
H54A H 0.9802 0.7238 0.3660 0.063 Uiso 1 1 calc R
H54B H 0.9548 0.8100 0.3649 0.063 Uiso 1 1 calc R
Cl1 Cl 0.92720(2) 0.70211(5) 0.28251(4) 0.0599(2) Uani 1 1 d .
Cl2 Cl 0.946751(19) 0.69588(5) 0.43721(4) 0.0570(2) Uani 1 1 d .
N1 N 0.97747(6) 0.45525(15) 0.64553(13) 0.0530(6) Uani 1 1 d .
H1 H 0.9824 0.4474 0.6901 0.064 Uiso 1 1 d R
N2 N 1.02970(6) 0.54563(15) 0.65009(12) 0.0495(6) Uani 1 1 d .
H2 H 1.0330 0.5631 0.6926 0.059 Uiso 1 1 d R
O1 O 0.90934(4) 0.29651(12) 0.55651(9) 0.0454(5) Uani 1 1 d .
O2 O 0.97444(5) 0.12191(12) 0.40148(9) 0.0471(5) Uani 1 1 d .
O3 O 0.92701(5) 0.23792(12) 0.15039(10) 0.0478(5) Uani 1 1 d .
O4 O 0.83341(5) 0.47932(12) 0.14234(10) 0.0517(5) Uani 1 1 d .
O5 O 0.82101(4) 0.51984(12) 0.38981(9) 0.0455(5) Uani 1 1 d .
O6 O 0.87046(4) -0.05469(11) 0.44603(9) 0.0435(4) Uani 1 1 d .
O7 O 0.87365(5) -0.07912(11) 0.20857(8) 0.0441(5) Uani 1 1 d .
O8 O 0.78431(4) 0.14680(11) 0.06187(9) 0.0418(4) Uani 1 1 d .
O9 O 0.72449(4) 0.30676(12) 0.21143(8) 0.0445(5) Uani 1 1 d .
O10 O 0.77810(4) 0.17450(12) 0.45938(9) 0.0454(5) Uani 1 1 d .
O11 O 0.98603(5) 0.50134(12) 0.54605(11) 0.0574(5) Uani 1 1 d .
O1W O 0.5000 0.3742(3) 0.2500 0.0544(14) Uani 0.50 2 d SP
H1X H 0.5166 0.3602 0.2868 0.065 Uiso 0.25 1 d PR
H1Y H 0.4808 0.3534 0.2536 0.065 Uiso 0.25 1 d PR

loop_
_atom_site_aniso_label
_atom_site_aniso_U_11
_atom_site_aniso_U_22
_atom_site_aniso_U_33
_atom_site_aniso_U_23
_atom_site_aniso_U_13
_atom_site_aniso_U_12
C1 0.0384(17) 0.0460(17) 0.0407(16) -0.0140(13) 0.0036(13) -0.0075(14)
C2 0.0397(17) 0.0441(17) 0.0363(15) 0.0058(13) 0.0055(12) -0.0052(13)
C3 0.0398(17) 0.0499(18) 0.0389(16) -0.0062(14) -0.0007(13) 0.0007(14)
C4 0.0450(19) 0.0481(18) 0.0403(16) -0.0001(13) 0.0112(14) -0.0082(15)
C5 0.0436(17) 0.0364(16) 0.0401(15) 0.0071(12) 0.0090(13) -0.0019(13)
C6 0.0465(17) 0.0340(15) 0.0405(15) 0.0069(12) 0.0137(13) 0.0048(13)
C7 0.0475(18) 0.0466(17) 0.0430(17) -0.0008(13) 0.0048(14) 0.0076(14)
C8 0.0479(18) 0.0399(16) 0.0379(16) -0.0064(13) 0.0086(14) -0.0002(14)
C9 0.0524(18) 0.0322(15) 0.0483(17) -0.0079(13) 0.0150(14) 0.0009(13)
C10 0.0450(17) 0.0416(16) 0.0418(17) -0.0053(13) 0.0047(14) 0.0021(14)
C11 0.0311(16) 0.0381(16) 0.0493(17) 0.0006(13) 0.0088(13) 0.0108(13)
C12 0.0424(17) 0.0453(17) 0.0533(19) -0.0038(14) 0.0193(15) 0.0035(14)
C13 0.0493(18) 0.0411(17) 0.0496(18) -0.0153(14) 0.0151(15) -0.0093(14)
C14 0.0460(17) 0.0383(16) 0.0465(17) -0.0041(13) 0.0123(14) 0.0081(13)
C15 0.0394(18) 0.0485(18) 0.0498(17) -0.0012(14) 0.0087(14) 0.0082(14)
C16 0.0450(19) 0.0463(17) 0.0397(16) -0.0081(13) 0.0072(14) 0.0116(14)
C17 0.0389(17) 0.0317(15) 0.0467(16) -0.0027(12) 0.0135(13) 0.0021(13)
C18 0.0395(18) 0.0451(17) 0.0487(17) 0.0055(13) 0.0077(14) -0.0035(14)
C19 0.0363(17) 0.0439(17) 0.0456(16) 0.0067(13) 0.0038(13) -0.0022(14)
C20 0.0472(19) 0.0461(19) 0.0494(17) 0.0115(14) 0.0020(14) 0.0077(15)
C21 0.0447(17) 0.0388(15) 0.0459(16) 0.0185(13) 0.0164(13) -0.0002(13)
C22 0.0447(18) 0.0426(17) 0.0402(16) 0.0146(13) 0.0086(14) 0.0063(14)
C23 0.0366(16) 0.0364(15) 0.0417(16) 0.0085(12) 0.0119(13) 0.0111(13)
C24 0.0522(19) 0.0443(17) 0.0361(16) 0.0044(13) 0.0108(14) -0.0072(14)
C25 0.0301(15) 0.0406(16) 0.0479(16) -0.0027(13) 0.0140(13) 0.0060(13)
C26 0.0472(18) 0.0326(15) 0.0576(18) 0.0089(14) 0.0234(15) 0.0073(13)
C27 0.0388(16) 0.0356(15) 0.0505(17) 0.0182(13) 0.0165(14) 0.0097(13)
C28 0.0437(17) 0.0399(16) 0.0489(16) -0.0013(13) 0.0141(14) 0.0114(13)
C29 0.0418(17) 0.0393(16) 0.0415(16) -0.0090(13) 0.0117(13) 0.0032(13)
C30 0.0313(15) 0.0450(17) 0.0536(17) 0.0055(14) 0.0188(13) 0.0034(13)
C31 0.0326(16) 0.0392(16) 0.0514(17) -0.0074(14) 0.0185(14) 0.0041(13)
C32 0.0407(17) 0.0401(16) 0.0402(15) -0.0100(13) 0.0116(13) -0.0016(13)
C33 0.0426(17) 0.0379(16) 0.0480(17) -0.0033(13) 0.0118(14) 0.0078(13)
C34 0.0459(18) 0.0395(17) 0.0440(16) -0.0037(13) 0.0147(14) 0.0018(14)
C35 0.0494(18) 0.0412(16) 0.0461(16) 0.0041(13) 0.0141(14) 0.0034(14)
C36 0.0385(17) 0.0431(17) 0.0632(19) -0.0149(14) 0.0179(14) -0.0047(13)
C37 0.0517(18) 0.0555(18) 0.0451(17) 0.0005(14) 0.0143(14) -0.0107(15)
C38 0.063(2) 0.0465(18) 0.0566(18) -0.0022(14) 0.0345(16) -0.0077(15)
C39 0.0556(18) 0.0378(16) 0.0463(16) 0.0113(14) 0.0172(14) -0.0025(14)
C40 0.0508(18) 0.0346(15) 0.0365(15) 0.0094(12) 0.0045(13) -0.0050(13)
C41 0.0502(18) 0.0412(16) 0.0428(16) 0.0026(13) 0.0169(14) -0.0142(14)
C42 0.0531(19) 0.0569(19) 0.0310(15) -0.0032(13) 0.0092(14) -0.0109(15)
C43 0.0523(18) 0.0528(19) 0.0632(19) 0.0121(15) 0.0358(16) -0.0103(15)
C44 0.0510(18) 0.0467(18) 0.068(2) -0.0207(15) 0.0310(16) -0.0138(14)
C45 0.0418(17) 0.0388(16) 0.0524(17) 0.0048(13) 0.0135(14) -0.0035(13)
C46 0.058(2) 0.0473(18) 0.069(2) -0.0153(16) 0.0310(17) -0.0151(16)
C47 0.055(2) 0.0442(18) 0.066(2) -0.0017(16) 0.0290(19) 0.0007(16)
C48 0.0491(18) 0.0403(17) 0.073(2) 0.0072(15) 0.0313(17) 0.0035(14)
C49 0.055(2) 0.0400(17) 0.0573(19) -0.0025(14) 0.0161(16) 0.0086(15)
C50 0.066(2) 0.085(2) 0.0493(19) 0.0044(17) 0.0183(17) -0.0138(19)
C51 0.065(2) 0.0520(18) 0.0516(18) 0.0097(15) 0.0169(16) 0.0011(16)
C52 0.069(2) 0.0425(17) 0.066(2) -0.0014(15) 0.0255(18) 0.0085(16)
C53 0.060(2) 0.064(2) 0.0473(18) -0.0083(15) 0.0102(15) 0.0012(17)
C54 0.0540(19) 0.0517(18) 0.0508(17) -0.0060(14) 0.0137(15) 0.0262(15)
Cl1 0.0613(5) 0.0547(5) 0.0587(5) -0.0063(4) 0.0112(4) 0.0120(4)
Cl2 0.0609(5) 0.0546(4) 0.0548(5) -0.0143(4) 0.0169(4) -0.0078(4)
N1 0.0524(16) 0.0412(14) 0.0749(17) -0.0112(13) 0.0335(14) 0.0052(12)
N2 0.0434(15) 0.0525(15) 0.0555(15) 0.0070(12) 0.0193(12) 0.0088(12)
O1 0.0368(11) 0.0457(11) 0.0495(11) -0.0162(9) 0.0069(9) -0.0070(9)
O2 0.0554(13) 0.0409(11) 0.0469(11) -0.0122(9) 0.0185(10) -0.0086(10)
O3 0.0407(12) 0.0375(11) 0.0727(13) 0.0157(9) 0.0283(10) 0.0161(9)
O4 0.0498(12) 0.0462(11) 0.0670(13) 0.0054(10) 0.0297(10) -0.0062(10)
O5 0.0422(12) 0.0424(11) 0.0484(11) -0.0005(9) 0.0086(9) -0.0059(9)
O6 0.0430(11) 0.0397(11) 0.0482(11) 0.0017(9) 0.0144(9) -0.0095(9)
O7 0.0518(12) 0.0400(11) 0.0438(11) -0.0123(9) 0.0195(10) -0.0091(9)
O8 0.0445(12) 0.0363(10) 0.0442(10) -0.0141(8) 0.0129(9) -0.0031(9)
O9 0.0483(11) 0.0461(11) 0.0409(10) -0.0167(9) 0.0164(9) -0.0104(9)
O10 0.0462(11) 0.0471(11) 0.0432(11) 0.0053(9) 0.0142(9) -0.0078(9)
O11 0.0577(14) 0.0475(12) 0.0663(15) -0.0062(10) 0.0179(11) 0.0101(10)
O1W 0.053(4) 0.054(3) 0.051(3) 0.000 0.008(3) 0.000

loop_
_atom_type_symbol
_atom_type_description
_atom_type_scat_dispersion_real
_atom_type_scat_dispersion_imag
_atom_type_scat_source
C C 0.0033 0.0016 'International Tables Vol C Tables 4.2.6.8 and 6.1.1.4'
H H 0.0000 0.0000 'International Tables Vol C Tables 4.2.6.8 and 6.1.1.4'
Cl Cl 0.1484 0.1585 'International Tables Vol C Tables 4.2.6.8 and 6.1.1.4'
N N 0.0061 0.0033 'International Tables Vol C Tables 4.2.6.8 and 6.1.1.4'
O O 0.0106 0.0060 'International Tables Vol C Tables 4.2.6.8 and 6.1.1.4'

loop_
_geom_angle_atom_site_label_1
_geom_angle_atom_site_label_2
_geom_angle_atom_site_label_3
_geom_angle
C6 C1 O1 124.3(2)
C6 C1 C2 121.9(2)
O1 C1 C2 113.6(2)
C3 C2 C1 118.8(3)
C3 C2 C35 122.0(2)
C1 C2 C35 119.2(2)
C2 C3 C4 121.3(3)
C2 C3 H3 119.4
C4 C3 H3 119.4
C5 C4 C3 123.2(3)
C5 C4 O6 109.8(2)
C3 C4 O6 126.9(2)
C4 C5 C6 117.2(2)
C4 C5 C7 127.8(2)
C6 C5 C7 114.6(2)
C1 C6 C5 117.4(2)
C1 C6 H6 121.3
C5 C6 H6 121.3
C8 C7 C5 111.1(2)
C8 C7 H7A 109.4
C5 C7 H7A 109.4
C8 C7 H7B 109.4
C5 C7 H7B 109.4
H7A C7 H7B 108.0
C9 C8 C13 117.6(2)
C9 C8 C7 120.9(2)
C13 C8 C7 121.5(2)
C10 C9 C8 121.6(3)
C10 C9 H9 119.2
C8 C9 H9 119.2
C9 C10 O7 123.8(2)
C9 C10 C11 122.6(2)
O7 C10 C11 113.6(2)
C12 C11 C10 114.2(2)
C12 C11 C14 124.3(3)
C10 C11 C14 121.1(2)
C11 C12 C13 125.6(3)
C11 C12 H12 117.2
C13 C12 H12 117.2
O2 C13 C12 130.2(3)
O2 C13 C8 112.1(2)
C12 C13 C8 117.4(2)
C11 C14 C15 110.0(2)
C11 C14 H14A 109.7
C15 C14 H14A 109.7
C11 C14 H14B 109.7
C15 C14 H14B 109.7
H14A C14 H14B 108.2
C16 C15 C20 119.4(3)
C16 C15 C14 118.9(3)
C20 C15 C14 121.7(3)
C17 C16 C15 121.0(3)
C17 C16 H16 119.5
C15 C16 H16 119.5
C16 C17 C18 120.1(3)
C16 C17 O8 123.3(2)
C18 C17 O8 116.2(2)
C19 C18 C17 119.3(2)
C19 C18 C21 123.0(2)
C17 C18 C21 117.7(2)
C18 C19 C20 120.9(3)
C18 C19 H19 119.5
C20 C19 H19 119.5
C19 C20 C15 119.3(3)
C19 C20 O3 123.8(2)
C15 C20 O3 116.3(2)
C18 C21 C22 104.09(19)
C18 C21 H21A 110.9
C22 C21 H21A 110.9
C18 C21 H21B 110.9
C22 C21 H21B 110.9
H21A C21 H21B 109.0
C23 C22 C27 116.5(3)
C23 C22 C21 121.6(2)
C27 C22 C21 121.7(2)
C24 C23 C22 122.0(3)
C24 C23 H23 119.0
C22 C23 H23 119.0
C23 C24 C25 124.2(3)
C23 C24 O9 126.8(2)
C25 C24 O9 109.0(2)
C26 C25 C24 113.1(2)
C26 C25 C28 120.2(2)
C24 C25 C28 126.3(2)
C27 C26 C25 122.0(3)
C27 C26 H26 119.0
C25 C26 H26 119.0
C26 C27 C22 121.1(3)
C26 C27 O4 127.2(3)
C22 C27 O4 111.5(2)
C29 C28 C25 107.44(19)
C29 C28 H28A 110.2
C25 C28 H28A 110.2
C29 C28 H28B 110.2
C25 C28 H28B 110.2
H28A C28 H28B 108.5
C30 C29 C34 119.8(2)
C30 C29 C28 123.6(2)
C34 C29 C28 116.5(2)
C31 C30 C29 122.6(3)
C31 C30 H30 118.7
C29 C30 H30 118.7
C30 C31 O10 126.5(2)
C30 C31 C32 121.0(3)
O10 C31 C32 112.1(2)
C33 C32 C31 119.1(2)
C33 C32 C35 116.8(2)
C31 C32 C35 124.0(2)
C34 C33 C32 120.0(3)
C34 C33 H33 120.0
C32 C33 H33 120.0
O5 C34 C33 124.3(2)
O5 C34 C29 118.3(2)
C33 C34 C29 117.2(2)
C32 C35 C2 110.4(2)
C32 C35 H35A 109.6
C2 C35 H35A 109.6
C32 C35 H35B 109.6
C2 C35 H35B 109.6
H35A C35 H35B 108.1
O1 C36 C46 101.0(2)
O1 C36 H36A 111.6
C46 C36 H36A 111.6
O1 C36 H36B 111.6
C46 C36 H36B 111.6
H36A C36 H36B 109.4
O2 C37 H37A 109.5
O2 C37 H37B 109.5
H37A C37 H37B 109.5
O2 C37 H37C 109.5
H37A C37 H37C 109.5
H37B C37 H37C 109.5
O3 C38 H38A 109.5
O3 C38 H38B 109.5
H38A C38 H38B 109.5
O3 C38 H38C 109.5
H38A C38 H38C 109.5
H38B C38 H38C 109.5
O4 C39 H39A 109.5
O4 C39 H39B 109.5
H39A C39 H39B 109.5
O4 C39 H39C 109.5
H39A C39 H39C 109.5
H39B C39 H39C 109.5
O5 C40 H40A 109.5
O5 C40 H40B 109.5
H40A C40 H40B 109.5
O5 C40 H40C 109.5
H40A C40 H40C 109.5
H40B C40 H40C 109.5
O6 C41 H41A 109.5
O6 C41 H41C 109.5
H41A C41 H41C 109.5
O6 C41 H41B 109.5
H41A C41 H41B 109.5
H41C C41 H41B 109.5
O7 C42 H42B 109.5
O7 C42 H42C 109.5
H42B C42 H42C 109.5
O7 C42 H42A 109.5
H42B C42 H42A 109.5
H42C C42 H42A 109.5
O8 C43 H43A 109.5
O8 C43 H43C 109.5
H43A C43 H43C 109.5
O8 C43 H43B 109.5
H43A C43 H43B 109.5
H43C C43 H43B 109.5
O9 C44 H44A 109.5
O9 C44 H44B 109.5
H44A C44 H44B 109.5
O9 C44 H44C 109.5
H44A C44 H44C 109.5
H44B C44 H44C 109.5
O10 C45 H45A 109.5
O10 C45 H45C 109.5
H45A C45 H45C 109.5
O10 C45 H45B 109.5
H45A C45 H45B 109.5
H45C C45 H45B 109.5
C36 C46 N1 119.8(2)
C36 C46 H46A 107.4
N1 C46 H46A 107.4
C36 C46 H46B 107.4
N1 C46 H46B 107.4
H46A C46 H46B 106.9
O11 C47 N1 117.8(3)
O11 C47 N2 119.7(3)
N1 C47 N2 122.5(3)
C49 C48 N2 114.1(2)
C49 C48 H48A 108.7
N2 C48 H48A 108.7
C49 C48 H48B 108.7
N2 C48 H48B 108.7
H48A C48 H48B 107.6
C48 C49 C50 120.9(2)
C48 C49 H49A 107.1
C50 C49 H49A 107.1
C48 C49 H49B 107.1
C50 C49 H49B 107.1
H49A C49 H49B 106.8
C49 C50 C51 114.5(2)
C49 C50 H50A 108.6
C51 C50 H50A 108.6
C49 C50 H50B 108.6
C51 C50 H50B 108.6
H50A C50 H50B 107.6
C52 C51 C50 99.4(2)
C52 C51 H51A 111.9
C50 C51 H51A 111.9
C52 C51 H51B 111.9
C50 C51 H51B 111.9
H51A C51 H51B 109.6
C53 C52 C51 118.1(2)
C53 C52 H52A 107.8
C51 C52 H52A 107.8
C53 C52 H52B 107.8
C51 C52 H52B 107.8
H52A C52 H52B 107.1
C52 C53 H53A 109.5
C52 C53 H53B 109.5
H53A C53 H53B 109.5
C52 C53 H53C 109.5
H53A C53 H53C 109.5
H53B C53 H53C 109.5
Cl2 C54 Cl1 114.15(17)
Cl2 C54 H54A 108.7
Cl1 C54 H54A 108.7
Cl2 C54 H54B 108.7
Cl1 C54 H54B 108.7
H54A C54 H54B 107.6
C47 N1 C46 106.5(2)
C47 N1 H1 126.5
C46 N1 H1 127.1
C47 N2 C48 123.1(2)
C47 N2 H2 119.0
C48 N2 H2 117.9
C1 O1 C36 113.14(19)
C13 O2 C37 115.8(2)
C20 O3 C38 113.9(2)
C39 O4 C27 111.9(2)
C34 O5 C40 115.0(2)
C4 O6 C41 114.0(2)
C42 O7 C10 115.7(2)
C43 O8 C17 114.34(19)
C44 O9 C24 116.59(19)
C31 O10 C45 114.98(19)
H1X O1W H1Y 109.3

loop_
_geom_bond_atom_site_label_1
_geom_bond_atom_site_label_2
_geom_bond_distance
C1 C6 1.366(3)
C1 O1 1.416(3)
C1 C2 1.420(3)
C2 C3 1.326(3)
C2 C35 1.562(4)
C3 C4 1.365(4)
C3 H3 0.9500
C4 C5 1.356(3)
C4 O6 1.408(3)
C5 C6 1.469(3)
C5 C7 1.552(3)
C6 H6 0.9500
C7 C8 1.487(3)
C7 H7A 0.9900
C7 H7B 0.9900
C8 C9 1.399(3)
C8 C13 1.426(4)
C9 C10 1.382(3)
C9 H9 0.9500
C10 O7 1.395(3)
C10 C11 1.421(4)
C11 C12 1.361(3)
C11 C14 1.475(3)
C12 C13 1.418(4)
C12 H12 0.9500
C13 O2 1.301(3)
C14 C15 1.503(3)
C14 H14A 0.9900
C14 H14B 0.9900
C15 C16 1.385(4)
C15 C20 1.398(4)
C16 C17 1.370(3)
C16 H16 0.9500
C17 C18 1.396(3)
C17 O8 1.431(3)
C18 C19 1.379(3)
C18 C21 1.602(3)
C19 C20 1.392(3)
C19 H19 0.9500
C20 O3 1.402(3)
C21 C22 1.609(4)
C21 H21A 0.9900
C21 H21B 0.9900
C22 C23 1.333(3)
C22 C27 1.423(4)
C23 C24 1.299(3)
C23 H23 0.9500
C24 C25 1.413(3)
C24 O9 1.425(3)
C25 C26 1.392(3)
C25 C28 1.551(3)
C26 C27 1.317(3)
C26 H26 0.9500
C27 O4 1.480(3)
C28 C29 1.546(3)
C28 H28A 0.9900
C28 H28B 0.9900
C29 C30 1.370(3)
C29 C34 1.458(3)
C30 C31 1.317(3)
C30 H30 0.9500
C31 O10 1.398(3)
C31 C32 1.418(3)
C32 C33 1.414(3)
C32 C35 1.543(3)
C33 C34 1.410(3)
C33 H33 0.9500
C34 O5 1.365(3)
C35 H35A 0.9900
C35 H35B 0.9900
C36 O1 1.463(3)
C36 C46 1.489(3)
C36 H36A 0.9900
C36 H36B 0.9900
C37 O2 1.468(3)
C37 H37A 0.9800
C37 H37B 0.9800
C37 H37C 0.9800
C38 O3 1.437(3)
C38 H38A 0.9800
C38 H38B 0.9800
C38 H38C 0.9800
C39 O4 1.400(3)
C39 H39A 0.9800
C39 H39B 0.9800
C39 H39C 0.9800
C40 O5 1.378(3)
C40 H40A 0.9800
C40 H40B 0.9800
C40 H40C 0.9800
C41 O6 1.449(3)
C41 H41A 0.9800
C41 H41C 0.9800
C41 H41B 0.9800
C42 O7 1.354(3)
C42 H42B 0.9800
C42 H42C 0.9800
C42 H42A 0.9800
C43 O8 1.407(3)
C43 H43A 0.9800
C43 H43C 0.9800
C43 H43B 0.9800
C44 O9 1.365(3)
C44 H44A 0.9800
C44 H44B 0.9800
C44 H44C 0.9800
C45 O10 1.460(3)
C45 H45A 0.9800
C45 H45C 0.9800
C45 H45B 0.9800
C46 N1 1.500(3)
C46 H46A 0.9900
C46 H46B 0.9900
C47 O11 1.269(3)
C47 N1 1.328(3)
C47 N2 1.456(4)
C48 C49 1.445(3)
C48 N2 1.519(3)
C48 H48A 0.9900
C48 H48B 0.9900
C49 C50 1.514(4)
C49 H49A 0.9900
C49 H49B 0.9900
C50 C51 1.602(4)
C50 H50A 0.9900
C50 H50B 0.9900
C51 C52 1.520(4)
C51 H51A 0.9900
C51 H51B 0.9900
C52 C53 1.515(4)
C52 H52A 0.9900
C52 H52B 0.9900
C53 H53A 0.9800
C53 H53B 0.9800
C53 H53C 0.9800
C54 Cl2 1.754(3)
C54 Cl1 1.765(3)
C54 H54A 0.9900
C54 H54B 0.9900
N1 H1 0.8600
N2 H2 0.8584
O1W H1X 0.8512
O1W H1Y 0.8492

loop_
_geom_torsion_atom_site_label_1
_geom_torsion_atom_site_label_2
_geom_torsion_atom_site_label_3
_geom_torsion_atom_site_label_4
_geom_torsion
C6 C1 C2 C3 1.9(4)
O1 C1 C2 C3 177.3(2)
C6 C1 C2 C35 -178.5(2)
O1 C1 C2 C35 -3.1(3)
C1 C2 C3 C4 -2.1(4)
C35 C2 C3 C4 178.3(2)
C2 C3 C4 C5 3.8(4)
C2 C3 C4 O6 179.9(2)
C3 C4 C5 C6 -4.8(4)
O6 C4 C5 C6 178.5(2)
C3 C4 C5 C7 -176.7(2)
O6 C4 C5 C7 6.6(4)
O1 C1 C6 C5 -178.0(2)
C2 C1 C6 C5 -3.0(4)
C4 C5 C6 C1 4.4(3)
C7 C5 C6 C1 177.4(2)
C4 C5 C7 C8 77.7(3)
C6 C5 C7 C8 -94.4(3)
C5 C7 C8 C9 -83.4(3)
C5 C7 C8 C13 96.8(3)
C13 C8 C9 C10 -1.3(4)
C7 C8 C9 C10 178.8(2)
C8 C9 C10 O7 -178.6(2)
C8 C9 C10 C11 -0.8(4)
C9 C10 C11 C12 7.0(4)
O7 C10 C11 C12 -175.0(2)
C9 C10 C11 C14 -179.8(2)
O7 C10 C11 C14 -1.7(3)
C10 C11 C12 C13 -12.0(4)
C14 C11 C12 C13 175.0(2)
C11 C12 C13 O2 -175.6(3)
C11 C12 C13 C8 10.3(4)
C9 C8 C13 O2 -178.1(2)
C7 C8 C13 O2 1.8(4)
C9 C8 C13 C12 -2.9(4)
C7 C8 C13 C12 176.9(2)
C12 C11 C14 C15 -93.4(3)
C10 C11 C14 C15 94.1(3)
C11 C14 C15 C16 -87.8(3)
C11 C14 C15 C20 91.3(3)
C20 C15 C16 C17 -1.0(4)
C14 C15 C16 C17 178.0(2)
C15 C16 C17 C18 0.8(4)
C15 C16 C17 O8 174.1(2)
C16 C17 C18 C19 -0.2(4)
O8 C17 C18 C19 -174.0(2)
C16 C17 C18 C21 176.9(2)
O8 C17 C18 C21 3.1(3)
C17 C18 C19 C20 0.0(4)
C21 C18 C19 C20 -177.0(2)
C18 C19 C20 C15 -0.2(4)
C18 C19 C20 O3 -170.4(2)
C16 C15 C20 C19 0.7(4)
C14 C15 C20 C19 -178.3(2)
C16 C15 C20 O3 171.6(2)
C14 C15 C20 O3 -7.4(4)
C19 C18 C21 C22 -97.9(3)
C17 C18 C21 C22 85.1(3)
C18 C21 C22 C23 -97.0(3)
C18 C21 C22 C27 88.1(3)
C27 C22 C23 C24 -4.6(4)
C21 C22 C23 C24 -179.8(2)
C22 C23 C24 C25 3.2(4)
C22 C23 C24 O9 -177.1(2)
C23 C24 C25 C26 4.9(4)
O9 C24 C25 C26 -174.9(2)
C23 C24 C25 C28 177.6(2)
O9 C24 C25 C28 -2.2(3)
C24 C25 C26 C27 -11.7(4)
C28 C25 C26 C27 175.1(2)
C25 C26 C27 C22 10.9(4)
C25 C26 C27 O4 -174.8(2)
C23 C22 C27 C26 -2.3(4)
C21 C22 C27 C26 172.8(2)
C23 C22 C27 O4 -177.5(2)
C21 C22 C27 O4 -2.3(3)
C26 C25 C28 C29 -96.8(3)
C24 C25 C28 C29 90.9(3)
C25 C28 C29 C30 -87.9(3)
C25 C28 C29 C34 95.5(3)
C34 C29 C30 C31 -0.5(4)
C28 C29 C30 C31 -177.0(2)
C29 C30 C31 O10 -175.4(2)
C29 C30 C31 C32 -3.2(4)
C30 C31 C32 C33 2.4(4)
O10 C31 C32 C33 175.6(2)
C30 C31 C32 C35 -175.0(2)
O10 C31 C32 C35 -1.7(3)
C31 C32 C33 C34 2.2(4)
C35 C32 C33 C34 179.7(2)
C32 C33 C34 O5 -179.5(2)
C32 C33 C34 C29 -5.6(4)
C30 C29 C34 O5 179.1(2)
C28 C29 C34 O5 -4.1(3)
C30 C29 C34 C33 4.9(4)
C28 C29 C34 C33 -178.4(2)
C33 C32 C35 C2 -90.6(3)
C31 C32 C35 C2 86.8(3)
C3 C2 C35 C32 -82.8(3)
C1 C2 C35 C32 97.7(3)
O1 C36 C46 N1 137.4(2)
N2 C48 C49 C50 118.3(3)
C48 C49 C50 C51 125.2(3)
C49 C50 C51 C52 115.1(3)
C50 C51 C52 C53 -179.1(2)
O11 C47 N1 C46 -3.0(3)
N2 C47 N1 C46 176.8(2)
C36 C46 N1 C47 92.4(3)
O11 C47 N2 C48 -25.2(4)
N1 C47 N2 C48 155.0(2)
C49 C48 N2 C47 153.4(2)
C6 C1 O1 C36 -0.7(3)
C2 C1 O1 C36 -176.0(2)
C46 C36 O1 C1 -178.3(2)
C12 C13 O2 C37 -12.0(4)
C8 C13 O2 C37 162.4(2)
C19 C20 O3 C38 -9.6(4)
C15 C20 O3 C38 179.9(2)
C26 C27 O4 C39 6.2(3)
C22 C27 O4 C39 -179.0(2)
C33 C34 O5 C40 -2.0(3)
C29 C34 O5 C40 -175.8(2)
C5 C4 O6 C41 -165.9(2)
C3 C4 O6 C41 17.5(3)
C9 C10 O7 C42 11.4(4)
C11 C10 O7 C42 -166.6(2)
C16 C17 O8 C43 8.3(3)
C18 C17 O8 C43 -178.2(2)
C23 C24 O9 C44 14.0(4)
C25 C24 O9 C44 -166.2(2)
C30 C31 O10 C45 -5.5(3)
C32 C31 O10 C45 -178.3(2)
